data_2105894
loop_
_publ_author_name
'Allan, David R.'
'Bailey, Daniel'
'Bird, Nigel'
'Blake, Alexander J.'
'Champness, Neil R.'
'Huang, Deguang'
'Keane, Conal P.'
'McMaster, Jonathan'
'Prior, Timothy J.'
'Tidey, Jeremiah P.'
'Schr\"oder, Martin'

_publ_section_title
;
 High-pressure studies of palladium and platinum thioether macrocyclic
 dihalide complexes
;
_journal_coeditor_code XK5015
_journal_issue 3
_journal_name_full 'Acta Crystallographica Section B'
_journal_page_first 469
_journal_page_last 486
_journal_paper_doi 10.1107/S2052520614008786
_journal_volume 70
_journal_year 2014
_chemical_formula_moiety 'C6 H12 Br2 Pd S3'
_chemical_formula_sum 'C6 H12 Br2 Pd S3'
_chemical_formula_weight 446.56
_chemical_name_systematic
;
 ?
;
_space_group_IT_number 19
_symmetry_cell_setting orthorhombic
_symmetry_space_group_name_Hall 'P 2ac 2ab'
_symmetry_space_group_name_H-M 'P 21 21 21'
_atom_sites_solution_hydrogens geom
_atom_sites_solution_primary direct
_atom_sites_solution_secondary difmap
_audit_creation_method SHELXL97
_cell_angle_alpha 90.00
_cell_angle_beta 90.00
_cell_angle_gamma 90.00
_cell_formula_units_Z 4
_cell_length_a 7.5656(17)
_cell_length_b 12.267(2)
_cell_length_c 12.56(3)
_cell_measurement_pressure 0
_cell_measurement_reflns_used 3091
_cell_measurement_temperature 296(2)
_cell_measurement_theta_max 29.2779
_cell_measurement_theta_min 2.6095
_cell_volume 1166(3)
_computing_cell_refinement
;CrysAlisPro, Oxford Diffraction Ltd.,
Version 1.171.34.9 (release 08-12-2009 CrysAlis171 .NET)
(compiled Dec  8 2009,17:31:18)
;
_computing_data_collection 'CrystalClear (Rigaku, 2008)'
_computing_data_reduction
;
CrysAlisPro, Oxford Diffraction Ltd.,
Version 1.171.34.9 (release 08-12-2009 CrysAlis171 .NET)
(compiled Dec  8 2009,17:31:18)
;
_computing_publication_material 'enCIFer (Allen et al., 2004); PLATON (Spek, 2009)'
_computing_structure_refinement 'SHELXL97 (Sheldrick, 2008)'
_computing_structure_solution 'SHELXS97 (Sheldrick, 2008)'
_diffrn_ambient_temperature 296(2)
_diffrn_detector_area_resol_mean 28.5714
_diffrn_measured_fraction_theta_full 0.334
_diffrn_measured_fraction_theta_max 0.298
_diffrn_measurement_device_type 'Rigaku 724 CCD area detector on Crystal Logic 4-circle kappa goniometer'
_diffrn_measurement_method omega
_diffrn_radiation_monochromator 'silicon double crystal'
_diffrn_radiation_source 'Diamond Light Source Beamline I19'
_diffrn_radiation_type synchrotron
_diffrn_radiation_wavelength 0.6889
_diffrn_reflns_av_R_equivalents 0.041
_diffrn_reflns_av_sigmaI/netI 0.041
_diffrn_reflns_limit_h_max 9
_diffrn_reflns_limit_h_min -9
_diffrn_reflns_limit_k_max 15
_diffrn_reflns_limit_k_min -17
_diffrn_reflns_limit_l_max 5
_diffrn_reflns_limit_l_min -5
_diffrn_reflns_number 4479
_diffrn_reflns_theta_full 27.50
_diffrn_reflns_theta_max 29.28
_diffrn_reflns_theta_min 3.07
_exptl_absorpt_coefficient_mu 8.931
_exptl_absorpt_correction_T_max 1.000
_exptl_absorpt_correction_T_min 0.513
_exptl_absorpt_correction_type multi-scan
_exptl_absorpt_process_details
;
CrysAlisPro, Oxford Diffraction Ltd.,
Version 1.171.34.9 (release 08-12-2009 CrysAlis171 .NET)
(compiled Dec  8 2009,17:31:18)
Empirical absorption correction using spherical harmonics,
 implemented in SCALE3 ABSPACK scaling algorithm.
;
_exptl_crystal_colour Brown
_exptl_crystal_density_diffrn 2.544
_exptl_crystal_description Block
_exptl_crystal_F_000 848
_exptl_crystal_size_max 0.14
_exptl_crystal_size_mid 0.09
_exptl_crystal_size_min 0.07
_refine_diff_density_max 0.32
_refine_diff_density_min -0.36
_refine_ls_abs_structure_details 'Flack H D (1983), Acta Cryst. A39, 876-881'
_refine_ls_abs_structure_Flack 0.020(15)
_refine_ls_extinction_method none
_refine_ls_goodness_of_fit_ref 1.02
_refine_ls_hydrogen_treatment constr
_refine_ls_matrix_type full
_refine_ls_number_parameters 109
_refine_ls_number_reflns 978
_refine_ls_number_restraints 93
_refine_ls_restrained_S_all 1.00
_refine_ls_R_factor_all 0.0306
_refine_ls_R_factor_gt 0.0264
_refine_ls_shift/su_max 0.001
_refine_ls_shift/su_mean 0.000
_refine_ls_structure_factor_coef Fsqd
_refine_ls_weighting_details 'calc w=1/[\s^2^(Fo^2^)+(0.0243P)^2^] where P=(Fo^2^+2Fc^2^)/3'
_refine_ls_weighting_scheme calc
_refine_ls_wR_factor_gt 0.0500
_refine_ls_wR_factor_ref 0.0538
_reflns_number_gt 906
_reflns_number_total 978
_reflns_threshold_expression >2sigma(I)
_cod_data_source_file xk5015sup1.cif
_cod_data_source_block cmpd_3_0.001_kbar
_cod_database_code 2105894
_cod_database_fobs_code 2105894

loop_
_symmetry_equiv_pos_as_xyz
'x, y, z'
'-x+1/2, -y, z+1/2'
'-x, y+1/2, -z+1/2'
'x+1/2, -y+1/2, -z'

loop_
_atom_site_type_symbol
_atom_site_label
_atom_site_fract_x
_atom_site_fract_y
_atom_site_fract_z
_atom_site_U_iso_or_equiv
_atom_site_adp_type
_atom_site_calc_flag
_atom_site_refinement_flags
_atom_site_occupancy
_atom_site_symmetry_multiplicity
Pd Pd1 0.92291(6) 0.12312(3) 0.60923(12) 0.0233(7) Uani d U 1 1
Br Br1 0.76853(12) 0.23636(5) 0.7409(2) 0.0465(12) Uani d U 1 1
Br Br2 1.16386(10) 0.07602(6) 0.7326(2) 0.0450(13) Uani d U 1 1
S S1 0.7096(2) -0.09482(12) 0.5971(5) 0.029(2) Uani d U 1 1
C C2 0.5646(8) -0.0393(5) 0.4980(17) 0.028(3) Uani d U 1 1
H H2A 0.6126 -0.0571 0.4286 0.033 Uiso calc R 1 1
H H2B 0.4514 -0.0758 0.5041 0.033 Uiso calc R 1 1
C C3 0.5317(7) 0.0837(4) 0.5016(17) 0.028(3) Uani d U 1 1
H H3B 0.4728 0.0998 0.5684 0.034 Uiso calc R 1 1
H H3A 0.4491 0.1011 0.4451 0.034 Uiso calc R 1 1
S S4 0.7167(2) 0.17537(12) 0.4897(5) 0.0258(14) Uani d U 1 1
C C5 0.8095(9) 0.1432(5) 0.3629(18) 0.0325(18) Uani d U 1 1
H H5A 0.7131 0.1321 0.3131 0.039 Uiso calc R 1 1
H H5B 0.8760 0.2060 0.3385 0.039 Uiso calc R 1 1
C C6 0.9320(10) 0.0423(5) 0.3578(17) 0.0302(18) Uani d U 1 1
H H6A 1.0075 0.0473 0.2956 0.036 Uiso calc R 1 1
H H6B 0.8611 -0.0233 0.3514 0.036 Uiso calc R 1 1
S S7 1.0688(2) 0.03406(11) 0.4781(4) 0.0267(13) Uani d U 1 1
C C8 1.0596(8) -0.1100(4) 0.5090(15) 0.030(3) Uani d U 1 1
H H8B 1.1246 -0.1486 0.4542 0.036 Uiso calc R 1 1
H H8A 1.1223 -0.1213 0.5755 0.036 Uiso calc R 1 1
C C9 0.8783(8) -0.1640(4) 0.5193(17) 0.029(3) Uani d U 1 1
H H9B 0.8957 -0.2358 0.5501 0.034 Uiso calc R 1 1
H H9A 0.8319 -0.1747 0.4481 0.034 Uiso calc R 1 1

loop_
_atom_site_aniso_label
_atom_site_aniso_U_11
_atom_site_aniso_U_22
_atom_site_aniso_U_33
_atom_site_aniso_U_12
_atom_site_aniso_U_13
_atom_site_aniso_U_23
Pd1 0.0260(2) 0.0258(2) 0.018(2) -0.00092(17) -0.0024(6) -0.0002(4)
Br1 0.0675(5) 0.0445(4) 0.027(4) 0.0125(3) 0.0020(11) -0.0085(8)
Br2 0.0400(4) 0.0616(4) 0.033(4) 0.0029(3) -0.0160(11) 0.0059(9)
S1 0.0390(10) 0.0414(8) 0.008(7) -0.0026(6) 0.0058(19) 0.0029(16)
C2 0.026(3) 0.044(2) 0.013(9) -0.006(2) -0.001(4) -0.010(4)
C3 0.019(3) 0.047(3) 0.018(8) 0.004(2) -0.001(4) -0.003(4)
S4 0.0278(8) 0.0304(6) 0.019(4) 0.0061(6) -0.0007(17) -0.0006(14)
C5 0.030(3) 0.050(3) 0.017(5) 0.004(2) 0.003(4) 0.005(5)
C6 0.034(3) 0.041(3) 0.015(5) 0.003(2) 0.011(4) 0.005(4)
S7 0.0214(7) 0.0324(6) 0.026(4) -0.0002(5) 0.0044(18) 0.0030(13)
C8 0.035(3) 0.029(2) 0.025(8) 0.010(2) 0.003(5) -0.002(4)
C9 0.041(3) 0.028(2) 0.016(9) 0.001(2) 0.003(5) -0.003(4)

loop_
_atom_type_symbol
_atom_type_description
_atom_type_scat_dispersion_real
_atom_type_scat_dispersion_imag
_atom_type_scat_source
C C 0.0033 0.0016 'International Tables Vol C Tables 4.2.6.8 and 6.1.1.4'
H H 0.0000 0.0000 'International Tables Vol C Tables 4.2.6.8 and 6.1.1.4'
S S 0.1246 0.1234 'International Tables Vol C Tables 4.2.6.8 and 6.1.1.4'
Br Br -0.2901 2.4595 'International Tables Vol C Tables 4.2.6.8 and 6.1.1.4'
Pd Pd -0.9988 1.0072 'International Tables Vol C Tables 4.2.6.8 and 6.1.1.4'

loop_
_geom_angle_atom_site_label_1
_geom_angle_atom_site_label_2
_geom_angle_atom_site_label_3
_geom_angle_site_symmetry_3
_geom_angle
S4 Pd1 S7 . 89.4(2)
S4 Pd1 Br1 . 87.65(19)
S7 Pd1 Br1 . 174.28(9)
S4 Pd1 Br2 . 175.51(9)
S7 Pd1 Br2 . 89.07(18)
Br1 Pd1 Br2 . 93.48(16)
S4 Pd1 S1 . 81.59(9)
S7 Pd1 S1 . 78.68(10)
Br1 Pd1 S1 . 105.72(9)
Br2 Pd1 S1 . 102.25(9)
S4 Pd1 S4 4_556 90.12(8)
S7 Pd1 S4 4_556 77.06(10)
Br1 Pd1 S4 4_556 98.03(9)
Br2 Pd1 S4 4_556 85.42(11)
S1 Pd1 S4 4_556 154.40(15)
C2 S1 C9 . 103.5(9)
C2 S1 Pd1 . 91.4(2)
C9 S1 Pd1 . 93.6(2)
C3 C2 S1 . 117.0(11)
C3 C2 H2A . 108.1
S1 C2 H2A . 108.1
C3 C2 H2B . 108.1
S1 C2 H2B . 108.1
H2A C2 H2B . 107.3
C2 C3 S4 . 119.1(5)
C2 C3 H3B . 107.5
S4 C3 H3B . 107.5
C2 C3 H3A . 107.5
S4 C3 H3A . 107.5
H3B C3 H3A . 107.0
C5 S4 C3 . 104.0(7)
C5 S4 Pd1 . 105.0(4)
C3 S4 Pd1 . 107.7(5)
C6 C5 S4 . 116.7(14)
C6 C5 H5A . 108.1
S4 C5 H5A . 108.1
C6 C5 H5B . 108.1
S4 C5 H5B . 108.1
H5A C5 H5B . 107.3
C5 C6 S7 . 110.3(12)
C5 C6 H6A . 109.6
S7 C6 H6A . 109.6
C5 C6 H6B . 109.6
S7 C6 H6B . 109.6
H6A C6 H6B . 108.1
C8 S7 C6 . 102.0(5)
C8 S7 Pd1 . 107.2(6)
C6 S7 Pd1 . 107.3(4)
C9 C8 S7 . 118.4(4)
C9 C8 H8B . 107.7
S7 C8 H8B . 107.7
C9 C8 H8A . 107.7
S7 C8 H8A . 107.7
H8B C8 H8A . 107.1
C8 C9 S1 . 118.2(7)
C8 C9 H9B . 107.8
S1 C9 H9B . 107.8
C8 C9 H9A . 107.8
S1 C9 H9A . 107.8
H9B C9 H9A . 107.1

loop_
_geom_bond_atom_site_label_1
_geom_bond_atom_site_label_2
_geom_bond_site_symmetry_2
_geom_bond_distance
Pd1 S4 . 2.259(5)
Pd1 S7 . 2.264(5)
Pd1 Br1 . 2.456(4)
Pd1 Br2 . 2.461(3)
Pd1 S1 . 3.126(2)
Pd1 S4 4_556 3.549(3)
S1 C2 . 1.794(16)
S1 C9 . 1.818(13)
C2 C3 . 1.529(8)
C2 H2A . 0.9700
C2 H2B . 0.9700
C3 S4 . 1.802(6)
C3 H3B . 0.9700
C3 H3A . 0.9700
S4 C5 . 1.78(2)
C5 C6 . 1.548(9)
C5 H5A . 0.9700
C5 H5B . 0.9700
C6 S7 . 1.835(19)
C6 H6A . 0.9700
C6 H6B . 0.9700
S7 C8 . 1.811(6)
C8 C9 . 1.528(9)
C8 H8B . 0.9700
C8 H8A . 0.9700
C9 H9B . 0.9700
C9 H9A . 0.9700

loop_
_geom_torsion_atom_site_label_1
_geom_torsion_atom_site_label_2
_geom_torsion_atom_site_label_3
_geom_torsion_atom_site_label_4
_geom_torsion
C9 S1 C2 C3 -124.0(10)
S1 C2 C3 S4 59.0(18)
C2 C3 S4 C5 59.8(16)
C3 S4 C5 C6 -80.8(7)
S4 C5 C6 S7 -38.3(7)
C5 C6 S7 C8 137.5(8)
C6 S7 C8 C9 -53.5(15)
S7 C8 C9 S1 -46.0(19)
C2 S1 C9 C8 104.5(12)
